data_7212620
loop_
_publ_author_name
'Constable, Edwin C.'
'Housecroft, Catherine E.'
'Neuburger, Markus'
'Price, Jason R.'
'Zampese, Jennifer A.'

_publ_section_title
;
 Redox addressable ligands in copper(i) coordination chemistry: thione and
 oligosulfide-bridged 6-methyl-2,2&#x2032;-bipyridines
;
_journal_issue 10
_journal_name_full CrystEngComm
_journal_page_first 2928
_journal_paper_doi 10.1039/c002827d
_journal_volume 12
_journal_year 2010
_chemical_formula_moiety 'C66 H58 Cu2 N12 S6, 2(F6 P)'
_chemical_formula_sum 'C66 H58 Cu2 F12 N12 P2 S6'
_chemical_formula_weight 1628.70
_chemical_name_systematic
;
?
;
_space_group_IT_number 15
_symmetry_cell_setting monoclinic
_symmetry_space_group_name_Hall '-C 2yc'
_symmetry_space_group_name_H-M 'C 1 2/c 1'
_atom_sites_solution_hydrogens geom
_atom_sites_solution_primary direct
_atom_sites_solution_secondary difmap
_audit_creation_method SHELXL-97
_cell_angle_alpha 90.00
_cell_angle_beta 112.62(3)
_cell_angle_gamma 90.00
_cell_formula_units_Z 4
_cell_length_a 31.652(6)
_cell_length_b 13.133(3)
_cell_length_c 17.790(4)
_cell_measurement_temperature 173(2)
_cell_volume 6826(3)
_computing_cell_refinement 'Stoe IPDS'
_computing_data_collection 'Stoe IPDS'
_computing_data_reduction 'Stoe IPDS'
_computing_molecular_graphics 'Bruker SHELXTL'
_computing_publication_material 'Bruker SHELXTL'
_computing_structure_refinement 'SHELXL-97 (Sheldrick, 1997)'
_computing_structure_solution 'SHELXS-97 (Sheldrick, 1990)'
_diffrn_ambient_temperature 173(2)
_diffrn_measured_fraction_theta_full 0.998
_diffrn_measured_fraction_theta_max 0.998
_diffrn_measurement_device_type 'Stoe IPDS'
_diffrn_measurement_method '\w scans'
_diffrn_radiation_monochromator graphite
_diffrn_radiation_source 'fine-focus sealed tube'
_diffrn_radiation_type MoK\a
_diffrn_radiation_wavelength 0.71073
_diffrn_reflns_av_R_equivalents 0.0894
_diffrn_reflns_av_sigmaI/netI 0.0394
_diffrn_reflns_limit_h_max 41
_diffrn_reflns_limit_h_min -41
_diffrn_reflns_limit_k_max 17
_diffrn_reflns_limit_k_min -17
_diffrn_reflns_limit_l_max 23
_diffrn_reflns_limit_l_min -22
_diffrn_reflns_number 50652
_diffrn_reflns_theta_full 27.50
_diffrn_reflns_theta_max 27.50
_diffrn_reflns_theta_min 2.26
_exptl_absorpt_coefficient_mu 0.939
_exptl_absorpt_correction_T_max 0.9815
_exptl_absorpt_correction_T_min 0.6410
_exptl_absorpt_correction_type multi-scan
_exptl_absorpt_process_details '(Blessing 1951)'
_exptl_crystal_colour red
_exptl_crystal_density_diffrn 1.585
_exptl_crystal_density_method 'not measured'
_exptl_crystal_description plate
_exptl_crystal_F_000 3320
_exptl_crystal_size_max 0.52
_exptl_crystal_size_mid 0.22
_exptl_crystal_size_min 0.02
_refine_diff_density_max 0.554
_refine_diff_density_min -0.515
_refine_diff_density_rms 0.067
_refine_ls_extinction_method none
_refine_ls_goodness_of_fit_ref 1.117
_refine_ls_hydrogen_treatment constr
_refine_ls_matrix_type full
_refine_ls_number_parameters 491
_refine_ls_number_reflns 7833
_refine_ls_number_restraints 0
_refine_ls_restrained_S_all 1.117
_refine_ls_R_factor_all 0.0513
_refine_ls_R_factor_gt 0.0458
_refine_ls_shift/su_max 0.001
_refine_ls_shift/su_mean 0.000
_refine_ls_structure_factor_coef Fsqd
_refine_ls_weighting_details 'calc w=1/[\s^2^(Fo^2^)+(0.0457P)^2^+12.9555P] where P=(Fo^2^+2Fc^2^)/3'
_refine_ls_weighting_scheme calc
_refine_ls_wR_factor_gt 0.1126
_refine_ls_wR_factor_ref 0.1160
_reflns_number_gt 7102
_reflns_number_total 7833
_reflns_threshold_expression >2sigma(I)
_cod_data_source_file c002827d.txt
_cod_data_source_block jp143
_cod_depositor_comments
;
The following automatic conversions were performed:

'_symmetry_cell_setting' value 'Monoclinic' changed to 'monoclinic'
according to /home/saulius/struct/CIF-dictionaries/cif_core.dic
dictionary named 'cif_core.dic' version 2.4.2 from 2011-04-26.

Automatic conversion script
Id: cif_fix_values 1891 2012-01-12 08:04:46Z andrius 
;
_cod_original_sg_symbol_Hall -C2yc
_cod_original_sg_symbol_H-M C2/c
_cod_database_code 7212620

loop_
_symmetry_equiv_pos_as_xyz
'x, y, z'
'-x, y, -z+1/2'
'x+1/2, y+1/2, z'
'-x+1/2, y+1/2, -z+1/2'
'-x, -y, -z'
'x, -y, z-1/2'
'-x+1/2, -y+1/2, -z'
'x+1/2, -y+1/2, z-1/2'

loop_
_atom_site_label
_atom_site_type_symbol
_atom_site_fract_x
_atom_site_fract_y
_atom_site_fract_z
_atom_site_U_iso_or_equiv
_atom_site_adp_type
_atom_site_occupancy
_atom_site_symmetry_multiplicity
_atom_site_calc_flag
_atom_site_refinement_flags
_atom_site_disorder_assembly
_atom_site_disorder_group
Cu1 Cu 0.133071(9) 0.62268(2) 0.423126(17) 0.02733(9) Uani 1 1 d . . .
S1 S 0.03449(2) 0.65583(5) 0.28031(4) 0.03699(15) Uani 1 1 d . . .
N1 N 0.17471(6) 0.72230(15) 0.51496(11) 0.0267(4) Uani 1 1 d . . .
N2 N 0.08932(6) 0.74829(15) 0.40930(12) 0.0270(4) Uani 1 1 d . . .
C1 C 0.23974(9) 0.6069(2) 0.55116(17) 0.0425(6) Uani 1 1 d . . .
H1A H 0.2252 0.5479 0.5650 0.064 Uiso 1 1 calc R . .
H1B H 0.2725 0.6071 0.5854 0.064 Uiso 1 1 calc R . .
H1C H 0.2356 0.6030 0.4937 0.064 Uiso 1 1 calc R . .
C2 C 0.21813(8) 0.7032(2) 0.56551(14) 0.0317(5) Uani 1 1 d . . .
C3 C 0.24178(9) 0.7697(2) 0.62858(15) 0.0396(6) Uani 1 1 d . . .
H3A H 0.2726 0.7560 0.6636 0.047 Uiso 1 1 calc R . .
C4 C 0.21988(10) 0.8558(2) 0.63960(16) 0.0424(6) Uani 1 1 d . . .
H4A H 0.2356 0.9023 0.6821 0.051 Uiso 1 1 calc R . .
C5 C 0.17492(10) 0.8743(2) 0.58849(16) 0.0371(6) Uani 1 1 d . . .
H5A H 0.1591 0.9323 0.5962 0.045 Uiso 1 1 calc R . .
C6 C 0.15341(8) 0.80626(18) 0.52582(14) 0.0279(4) Uani 1 1 d . . .
C7 C 0.10528(8) 0.82025(18) 0.46721(14) 0.0293(5) Uani 1 1 d . . .
C8 C 0.07735(11) 0.9000(2) 0.47151(17) 0.0422(6) Uani 1 1 d . . .
H8A H 0.0889 0.9515 0.5118 0.051 Uiso 1 1 calc R . .
C9 C 0.03241(11) 0.9030(3) 0.4159(2) 0.0492(7) Uani 1 1 d . . .
H9A H 0.0127 0.9561 0.4188 0.059 Uiso 1 1 calc R . .
C10 C 0.01611(10) 0.8297(2) 0.35639(18) 0.0429(6) Uani 1 1 d . . .
H10A H -0.0146 0.8310 0.3179 0.052 Uiso 1 1 calc R . .
C11 C 0.04627(8) 0.75387(19) 0.35488(15) 0.0317(5) Uani 1 1 d . . .
S2 S 0.14943(2) 0.60323(4) 0.31321(4) 0.02963(13) Uani 1 1 d . . .
N3 N 0.19367(7) 0.30321(16) 0.49372(12) 0.0295(4) Uani 1 1 d . . .
N4 N 0.17124(6) 0.41079(15) 0.36091(11) 0.0239(4) Uani 1 1 d . . .
H4B H 0.1748 0.4329 0.4097 0.029 Uiso 1 1 calc R . .
C12 C 0.20962(11) 0.3192(3) 0.63747(16) 0.0461(7) Uani 1 1 d . . .
H12A H 0.2418 0.3398 0.6626 0.069 Uiso 1 1 calc R . .
H12B H 0.2014 0.2803 0.6769 0.069 Uiso 1 1 calc R . .
H12C H 0.1902 0.3799 0.6207 0.069 Uiso 1 1 calc R . .
C13 C 0.20267(9) 0.2541(2) 0.56419(16) 0.0358(5) Uani 1 1 d . . .
C14 C 0.20504(10) 0.1484(2) 0.56843(19) 0.0447(7) Uani 1 1 d . . .
H14A H 0.2118 0.1147 0.6190 0.054 Uiso 1 1 calc R . .
C15 C 0.19748(11) 0.0930(2) 0.4989(2) 0.0487(7) Uani 1 1 d . . .
H15A H 0.1989 0.0208 0.5012 0.058 Uiso 1 1 calc R . .
C16 C 0.18781(10) 0.1425(2) 0.42578(18) 0.0392(6) Uani 1 1 d . . .
H16A H 0.1821 0.1058 0.3768 0.047 Uiso 1 1 calc R . .
C17 C 0.18673(8) 0.24810(18) 0.42670(15) 0.0287(5) Uani 1 1 d . . .
C18 C 0.17682(7) 0.30910(18) 0.35215(14) 0.0262(4) Uani 1 1 d . . .
C19 C 0.17264(8) 0.2729(2) 0.27763(15) 0.0324(5) Uani 1 1 d . . .
H19A H 0.1757 0.2022 0.2694 0.039 Uiso 1 1 calc R . .
C20 C 0.16376(9) 0.3426(2) 0.21333(15) 0.0355(5) Uani 1 1 d . . .
H20A H 0.1613 0.3188 0.1614 0.043 Uiso 1 1 calc R . .
C21 C 0.15865(8) 0.4431(2) 0.22436(14) 0.0312(5) Uani 1 1 d . . .
H21A H 0.1536 0.4892 0.1806 0.037 Uiso 1 1 calc R . .
C22 C 0.16067(7) 0.48037(18) 0.30005(13) 0.0251(4) Uani 1 1 d . . .
S3 S 0.11313(2) 0.51629(5) 0.50412(3) 0.03283(14) Uani 1 1 d . . .
N5 N 0.07934(6) 0.38366(15) 0.38332(12) 0.0278(4) Uani 1 1 d . . .
H5B H 0.0773 0.4369 0.3521 0.033 Uiso 1 1 calc R . .
N6 N 0.05066(7) 0.38711(19) 0.22576(13) 0.0366(5) Uani 1 1 d . . .
C23 C 0.03449(11) 0.5035(3) 0.11387(17) 0.0526(8) Uani 1 1 d . . .
H23A H 0.0038 0.5268 0.1072 0.079 Uiso 1 1 calc R . .
H23B H 0.0375 0.5052 0.0611 0.079 Uiso 1 1 calc R . .
H23C H 0.0575 0.5483 0.1522 0.079 Uiso 1 1 calc R . .
C24 C 0.04152(9) 0.3975(3) 0.14596(17) 0.0439(7) Uani 1 1 d . . .
C25 C 0.03910(10) 0.3131(3) 0.0970(2) 0.0587(10) Uani 1 1 d . . .
H25A H 0.0330 0.3216 0.0407 0.070 Uiso 1 1 calc R . .
C26 C 0.04560(11) 0.2180(3) 0.1308(2) 0.0635(11) Uani 1 1 d . . .
H26A H 0.0441 0.1601 0.0979 0.076 Uiso 1 1 calc R . .
C27 C 0.05439(10) 0.2056(3) 0.2128(2) 0.0513(8) Uani 1 1 d . . .
H27A H 0.0587 0.1402 0.2373 0.062 Uiso 1 1 calc R . .
C28 C 0.05665(8) 0.2939(2) 0.25736(17) 0.0373(6) Uani 1 1 d . . .
C29 C 0.06800(8) 0.2914(2) 0.34605(17) 0.0349(5) Uani 1 1 d . . .
C30 C 0.06863(10) 0.2081(2) 0.3928(2) 0.0460(7) Uani 1 1 d . . .
H30A H 0.0616 0.1423 0.3690 0.055 Uiso 1 1 calc R . .
C31 C 0.07982(10) 0.2218(2) 0.4764(2) 0.0476(7) Uani 1 1 d . . .
H31A H 0.0791 0.1651 0.5090 0.057 Uiso 1 1 calc R . .
C32 C 0.09168(9) 0.3152(2) 0.51164(17) 0.0386(6) Uani 1 1 d . . .
H32A H 0.0988 0.3231 0.5683 0.046 Uiso 1 1 calc R . .
C33 C 0.09350(8) 0.40014(19) 0.46442(14) 0.0292(5) Uani 1 1 d . . .
P1 P 0.12100(3) 1.07428(6) 0.72090(5) 0.04654(19) Uani 1 1 d . . .
F10 F 0.09850(10) 1.18303(18) 0.7023(2) 0.0952(9) Uani 1 1 d . A .
F11 F 0.14132(11) 0.9631(2) 0.73580(19) 0.0998(10) Uani 1 1 d . A .
F12 F 0.0871(4) 1.0441(8) 0.7620(6) 0.120(4) Uani 0.574(15) 1 d P A 1
F13 F 0.1545(3) 1.1152(9) 0.7985(8) 0.147(5) Uani 0.574(15) 1 d P A 1
F14 F 0.0811(4) 1.0324(7) 0.6372(5) 0.104(3) Uani 0.574(15) 1 d P A 1
F15 F 0.1496(5) 1.1011(6) 0.6710(11) 0.135(5) Uani 0.574(15) 1 d P A 1
F12' F 0.0770(3) 1.0381(7) 0.7270(14) 0.149(8) Uani 0.426(15) 1 d P A 2
F13' F 0.1419(6) 1.0912(17) 0.8166(7) 0.154(8) Uani 0.426(15) 1 d P A 2
F14' F 0.1091(8) 1.0603(10) 0.6309(4) 0.133(8) Uani 0.426(15) 1 d P A 2
F15' F 0.1710(4) 1.1124(12) 0.7306(11) 0.144(5) Uani 0.426(15) 1 d P A 2

loop_
_atom_site_aniso_label
_atom_site_aniso_U_11
_atom_site_aniso_U_22
_atom_site_aniso_U_33
_atom_site_aniso_U_23
_atom_site_aniso_U_13
_atom_site_aniso_U_12
Cu1 0.02784(15) 0.02666(15) 0.02478(15) -0.00193(10) 0.00712(11) 0.00208(10)
S1 0.0260(3) 0.0398(3) 0.0366(3) -0.0071(3) 0.0025(2) 0.0021(2)
N1 0.0270(9) 0.0309(10) 0.0205(9) -0.0004(7) 0.0071(7) -0.0032(7)
N2 0.0267(9) 0.0255(9) 0.0276(9) 0.0022(7) 0.0089(8) 0.0018(7)
C1 0.0260(11) 0.0598(18) 0.0343(13) 0.0011(12) 0.0035(10) 0.0092(11)
C2 0.0278(11) 0.0411(13) 0.0241(11) 0.0027(9) 0.0077(9) -0.0054(9)
C3 0.0342(12) 0.0490(16) 0.0264(12) 0.0031(11) 0.0017(10) -0.0121(11)
C4 0.0535(16) 0.0407(15) 0.0253(12) -0.0032(10) 0.0068(11) -0.0199(12)
C5 0.0538(15) 0.0273(12) 0.0293(12) -0.0025(9) 0.0150(11) -0.0088(11)
C6 0.0354(12) 0.0259(11) 0.0227(10) 0.0008(8) 0.0114(9) -0.0048(9)
C7 0.0348(12) 0.0276(11) 0.0265(11) 0.0034(9) 0.0128(9) 0.0028(9)
C8 0.0556(16) 0.0346(14) 0.0364(14) -0.0041(11) 0.0177(13) 0.0096(12)
C9 0.0505(16) 0.0479(17) 0.0482(17) 0.0010(13) 0.0180(14) 0.0231(14)
C10 0.0341(13) 0.0495(16) 0.0420(15) 0.0014(12) 0.0111(11) 0.0143(12)
C11 0.0283(11) 0.0339(12) 0.0296(12) 0.0031(9) 0.0076(9) 0.0048(9)
S2 0.0354(3) 0.0272(3) 0.0270(3) 0.0038(2) 0.0128(2) 0.0020(2)
N3 0.0292(9) 0.0335(10) 0.0265(9) 0.0064(8) 0.0114(8) 0.0068(8)
N4 0.0248(8) 0.0279(9) 0.0188(8) -0.0004(7) 0.0082(7) 0.0011(7)
C12 0.0477(15) 0.0608(19) 0.0261(12) 0.0101(12) 0.0102(11) 0.0126(14)
C13 0.0338(12) 0.0452(15) 0.0308(12) 0.0124(11) 0.0150(10) 0.0091(10)
C14 0.0478(15) 0.0468(16) 0.0473(16) 0.0231(13) 0.0271(13) 0.0132(12)
C15 0.0627(19) 0.0327(14) 0.065(2) 0.0151(13) 0.0399(17) 0.0110(13)
C16 0.0487(15) 0.0304(13) 0.0464(15) 0.0024(11) 0.0271(13) 0.0026(11)
C17 0.0267(10) 0.0298(11) 0.0324(12) 0.0033(9) 0.0145(9) 0.0040(8)
C18 0.0229(10) 0.0292(11) 0.0277(11) -0.0002(9) 0.0111(8) 0.0011(8)
C19 0.0335(12) 0.0351(12) 0.0310(12) -0.0042(10) 0.0151(10) 0.0047(10)
C20 0.0358(12) 0.0486(15) 0.0246(11) -0.0055(10) 0.0142(10) 0.0031(11)
C21 0.0319(11) 0.0423(13) 0.0204(10) 0.0046(9) 0.0113(9) 0.0038(10)
C22 0.0214(9) 0.0314(11) 0.0215(10) 0.0027(8) 0.0072(8) -0.0002(8)
S3 0.0408(3) 0.0358(3) 0.0222(3) -0.0004(2) 0.0125(2) -0.0022(2)
N5 0.0229(9) 0.0309(10) 0.0288(10) 0.0008(8) 0.0091(7) -0.0002(7)
N6 0.0242(9) 0.0560(14) 0.0300(11) -0.0102(10) 0.0111(8) -0.0025(9)
C23 0.0443(15) 0.088(3) 0.0280(13) -0.0005(14) 0.0167(12) 0.0001(16)
C24 0.0257(11) 0.076(2) 0.0310(13) -0.0143(13) 0.0124(10) -0.0054(12)
C25 0.0383(15) 0.098(3) 0.0400(16) -0.0285(18) 0.0153(13) -0.0103(16)
C26 0.0471(17) 0.082(3) 0.062(2) -0.044(2) 0.0216(16) -0.0096(17)
C27 0.0362(14) 0.0568(19) 0.0591(19) -0.0252(15) 0.0163(13) -0.0055(13)
C28 0.0221(10) 0.0451(15) 0.0430(14) -0.0160(12) 0.0108(10) -0.0032(10)
C29 0.0232(10) 0.0363(13) 0.0443(14) -0.0070(11) 0.0119(10) -0.0006(9)
C30 0.0371(14) 0.0318(13) 0.0644(19) -0.0011(13) 0.0145(13) -0.0046(11)
C31 0.0374(14) 0.0388(15) 0.0607(19) 0.0159(13) 0.0123(13) -0.0031(11)
C32 0.0309(12) 0.0447(15) 0.0369(13) 0.0136(11) 0.0093(10) -0.0015(10)
C33 0.0224(10) 0.0360(12) 0.0283(11) 0.0044(9) 0.0088(9) 0.0024(9)
P1 0.0522(4) 0.0408(4) 0.0492(4) -0.0015(3) 0.0223(4) 0.0068(3)
F10 0.0928(18) 0.0460(13) 0.142(3) -0.0136(14) 0.0399(18) 0.0142(12)
F11 0.129(2) 0.0698(16) 0.111(2) 0.0362(15) 0.0586(19) 0.0572(17)
F12 0.156(9) 0.133(6) 0.127(6) -0.019(5) 0.117(7) -0.007(6)
F13 0.081(5) 0.134(6) 0.138(9) -0.033(7) -0.056(5) -0.002(5)
F14 0.142(7) 0.074(4) 0.072(4) -0.028(3) 0.015(4) -0.011(4)
F15 0.177(10) 0.093(5) 0.226(13) 0.053(7) 0.177(11) 0.038(6)
F12' 0.033(3) 0.059(5) 0.34(2) 0.068(8) 0.055(7) 0.016(3)
F13' 0.165(13) 0.25(2) 0.051(4) -0.022(7) 0.048(7) 0.077(12)
F14' 0.251(19) 0.076(7) 0.027(3) 0.000(3) 0.006(7) 0.064(9)
F15' 0.098(7) 0.220(14) 0.140(11) -0.009(10) 0.072(8) -0.048(7)

loop_
_atom_type_symbol
_atom_type_description
_atom_type_scat_dispersion_real
_atom_type_scat_dispersion_imag
_atom_type_scat_source
C C 0.0033 0.0016 'International Tables Vol C Tables 4.2.6.8 and 6.1.1.4'
H H 0.0000 0.0000 'International Tables Vol C Tables 4.2.6.8 and 6.1.1.4'
N N 0.0061 0.0033 'International Tables Vol C Tables 4.2.6.8 and 6.1.1.4'
F F 0.0171 0.0103 'International Tables Vol C Tables 4.2.6.8 and 6.1.1.4'
P P 0.1023 0.0942 'International Tables Vol C Tables 4.2.6.8 and 6.1.1.4'
S S 0.1246 0.1234 'International Tables Vol C Tables 4.2.6.8 and 6.1.1.4'
Cu Cu 0.3201 1.2651 'International Tables Vol C Tables 4.2.6.8 and 6.1.1.4'

loop_
_geom_angle_atom_site_label_1
_geom_angle_atom_site_label_2
_geom_angle_atom_site_label_3
_geom_angle
_geom_angle_site_symmetry_3
N2 Cu1 N1 77.98(8) .
N2 Cu1 S2 110.65(6) .
N1 Cu1 S2 117.69(6) .
N2 Cu1 S3 103.06(6) .
N1 Cu1 S3 97.69(6) .
S2 Cu1 S3 134.87(3) .
C11 S1 S1 105.65(9) 2
C6 N1 C2 119.8(2) .
C6 N1 Cu1 114.89(15) .
C2 N1 Cu1 125.09(17) .
C11 N2 C7 119.6(2) .
C11 N2 Cu1 124.69(17) .
C7 N2 Cu1 115.12(15) .
C2 C1 H1A 109.5 .
C2 C1 H1B 109.5 .
H1A C1 H1B 109.5 .
C2 C1 H1C 109.5 .
H1A C1 H1C 109.5 .
H1B C1 H1C 109.5 .
N1 C2 C3 121.1(2) .
N1 C2 C1 117.2(2) .
C3 C2 C1 121.7(2) .
C4 C3 C2 119.0(2) .
C4 C3 H3A 120.5 .
C2 C3 H3A 120.5 .
C3 C4 C5 119.8(2) .
C3 C4 H4A 120.1 .
C5 C4 H4A 120.1 .
C4 C5 C6 118.6(3) .
C4 C5 H5A 120.7 .
C6 C5 H5A 120.7 .
N1 C6 C5 121.7(2) .
N1 C6 C7 115.8(2) .
C5 C6 C7 122.5(2) .
N2 C7 C8 120.8(2) .
N2 C7 C6 115.5(2) .
C8 C7 C6 123.7(2) .
C9 C8 C7 118.8(3) .
C9 C8 H8A 120.6 .
C7 C8 H8A 120.6 .
C10 C9 C8 120.5(3) .
C10 C9 H9A 119.7 .
C8 C9 H9A 119.7 .
C9 C10 C11 117.4(3) .
C9 C10 H10A 121.3 .
C11 C10 H10A 121.3 .
N2 C11 C10 122.9(2) .
N2 C11 S1 111.27(18) .
C10 C11 S1 125.8(2) .
C22 S2 Cu1 111.40(8) .
C17 N3 C13 118.4(2) .
C22 N4 C18 124.85(19) .
C22 N4 H4B 117.6 .
C18 N4 H4B 117.6 .
C13 C12 H12A 109.5 .
C13 C12 H12B 109.5 .
H12A C12 H12B 109.5 .
C13 C12 H12C 109.5 .
H12A C12 H12C 109.5 .
H12B C12 H12C 109.5 .
N3 C13 C14 121.3(3) .
N3 C13 C12 116.4(2) .
C14 C13 C12 122.3(2) .
C15 C14 C13 119.5(3) .
C15 C14 H14A 120.3 .
C13 C14 H14A 120.3 .
C14 C15 C16 119.9(3) .
C14 C15 H15A 120.1 .
C16 C15 H15A 120.1 .
C15 C16 C17 117.2(3) .
C15 C16 H16A 121.4 .
C17 C16 H16A 121.4 .
N3 C17 C16 123.7(2) .
N3 C17 C18 114.3(2) .
C16 C17 C18 122.0(2) .
N4 C18 C19 118.9(2) .
N4 C18 C17 114.9(2) .
C19 C18 C17 126.2(2) .
C18 C19 C20 118.5(2) .
C18 C19 H19A 120.8 .
C20 C19 H19A 120.8 .
C21 C20 C19 121.0(2) .
C21 C20 H20A 119.5 .
C19 C20 H20A 119.5 .
C20 C21 C22 120.8(2) .
C20 C21 H21A 119.6 .
C22 C21 H21A 119.6 .
N4 C22 C21 115.8(2) .
N4 C22 S2 122.25(17) .
C21 C22 S2 121.95(18) .
C33 S3 Cu1 115.94(9) .
C33 N5 C29 125.4(2) .
C33 N5 H5B 117.3 .
C29 N5 H5B 117.3 .
C28 N6 C24 118.6(3) .
C24 C23 H23A 109.5 .
C24 C23 H23B 109.5 .
H23A C23 H23B 109.5 .
C24 C23 H23C 109.5 .
H23A C23 H23C 109.5 .
H23B C23 H23C 109.5 .
N6 C24 C25 121.2(3) .
N6 C24 C23 116.1(3) .
C25 C24 C23 122.7(3) .
C26 C25 C24 119.3(3) .
C26 C25 H25A 120.4 .
C24 C25 H25A 120.4 .
C25 C26 C27 120.4(3) .
C25 C26 H26A 119.8 .
C27 C26 H26A 119.8 .
C26 C27 C28 116.6(4) .
C26 C27 H27A 121.7 .
C28 C27 H27A 121.7 .
N6 C28 C27 123.9(3) .
N6 C28 C29 114.1(2) .
C27 C28 C29 121.9(3) .
N5 C29 C30 118.4(3) .
N5 C29 C28 114.2(2) .
C30 C29 C28 127.4(3) .
C29 C30 C31 118.7(3) .
C29 C30 H30A 120.6 .
C31 C30 H30A 120.6 .
C32 C31 C30 121.1(3) .
C32 C31 H31A 119.4 .
C30 C31 H31A 119.4 .
C31 C32 C33 120.3(3) .
C31 C32 H32A 119.9 .
C33 C32 H32A 119.9 .
N5 C33 C32 115.8(2) .
N5 C33 S3 120.40(18) .
C32 C33 S3 123.8(2) .
F13 P1 F14' 146.2(10) .
F13 P1 F12' 113.3(9) .
F14' P1 F12' 100.2(10) .
F13 P1 F15 94.9(7) .
F14' P1 F15 51.4(7) .
F12' P1 F15 151.4(8) .
F13 P1 F12 91.7(7) .
F14' P1 F12 121.9(10) .
F15 P1 F12 173.2(7) .
F13 P1 F10 88.3(5) .
F14' P1 F10 88.8(4) .
F12' P1 F10 86.9(3) .
F15 P1 F10 89.4(3) .
F12 P1 F10 89.5(4) .
F13 P1 F11 94.6(5) .
F14' P1 F11 89.1(4) .
F12' P1 F11 91.4(3) .
F15 P1 F11 91.0(3) .
F12 P1 F11 89.8(4) .
F10 P1 F11 177.05(19) .
F14' P1 F13' 170.6(10) .
F12' P1 F13' 89.0(9) .
F15 P1 F13' 119.5(8) .
F12 P1 F13' 67.2(7) .
F10 P1 F13' 93.8(7) .
F11 P1 F13' 88.5(7) .
F13 P1 F15' 57.5(6) .
F14' P1 F15' 89.2(9) .
F12' P1 F15' 170.5(8) .
F12 P1 F15' 148.7(6) .
F10 P1 F15' 95.0(6) .
F11 P1 F15' 87.1(6) .
F13' P1 F15' 81.6(7) .
F13 P1 F14 175.9(6) .
F12' P1 F14 63.3(7) .
F15 P1 F14 88.4(6) .
F12 P1 F14 84.9(5) .
F10 P1 F14 89.2(3) .
F11 P1 F14 87.9(4) .
F13' P1 F14 151.9(7) .
F15' P1 F14 126.0(6) .

loop_
_geom_bond_atom_site_label_1
_geom_bond_atom_site_label_2
_geom_bond_distance
_geom_bond_site_symmetry_2
Cu1 N2 2.1064(19) .
Cu1 N1 2.112(2) .
Cu1 S2 2.2218(8) .
Cu1 S3 2.2642(7) .
S1 C11 1.782(3) .
S1 S1 2.0297(14) 2
N1 C6 1.345(3) .
N1 C2 1.345(3) .
N2 C11 1.336(3) .
N2 C7 1.345(3) .
C1 C2 1.506(4) .
C1 H1A 0.9800 .
C1 H1B 0.9800 .
C1 H1C 0.9800 .
C2 C3 1.391(4) .
C3 C4 1.379(4) .
C3 H3A 0.9500 .
C4 C5 1.384(4) .
C4 H4A 0.9500 .
C5 C6 1.386(3) .
C5 H5A 0.9500 .
C6 C7 1.490(3) .
C7 C8 1.392(4) .
C8 C9 1.386(4) .
C8 H8A 0.9500 .
C9 C10 1.375(4) .
C9 H9A 0.9500 .
C10 C11 1.387(4) .
C10 H10A 0.9500 .
S2 C22 1.688(2) .
N3 C17 1.339(3) .
N3 C13 1.340(3) .
N4 C22 1.357(3) .
N4 C18 1.364(3) .
N4 H4B 0.8800 .
C12 C13 1.503(4) .
C12 H12A 0.9800 .
C12 H12B 0.9800 .
C12 H12C 0.9800 .
C13 C14 1.390(4) .
C14 C15 1.375(5) .
C14 H14A 0.9500 .
C15 C16 1.379(4) .
C15 H15A 0.9500 .
C16 C17 1.387(4) .
C16 H16A 0.9500 .
C17 C18 1.476(3) .
C18 C19 1.366(3) .
C19 C20 1.407(4) .
C19 H19A 0.9500 .
C20 C21 1.353(4) .
C20 H20A 0.9500 .
C21 C22 1.411(3) .
C21 H21A 0.9500 .
S3 C33 1.695(3) .
N5 C33 1.353(3) .
N5 C29 1.362(3) .
N5 H5B 0.8800 .
N6 C28 1.330(4) .
N6 C24 1.342(4) .
C23 C24 1.488(5) .
C23 H23A 0.9800 .
C23 H23B 0.9800 .
C23 H23C 0.9800 .
C24 C25 1.394(5) .
C25 C26 1.367(6) .
C25 H25A 0.9500 .
C26 C27 1.385(5) .
C26 H26A 0.9500 .
C27 C28 1.391(4) .
C27 H27A 0.9500 .
C28 C29 1.478(4) .
C29 C30 1.369(4) .
C30 C31 1.402(5) .
C30 H30A 0.9500 .
C31 C32 1.363(4) .
C31 H31A 0.9500 .
C32 C33 1.411(3) .
C32 H32A 0.9500 .
P1 F13 1.481(8) .
P1 F14' 1.509(8) .
P1 F12' 1.513(9) .
P1 F15 1.531(6) .
P1 F12 1.563(7) .
P1 F10 1.573(3) .
P1 F11 1.576(2) .
P1 F13' 1.587(11) .
P1 F15' 1.604(10) .
P1 F14 1.634(7) .
